data_7015519
loop_
_publ_author_name
'Herringer, Susan N.'
'Turnbull, Mark M.'
'Landee, Christopher P.'
'Wikaira, Jan L.'

_publ_section_title
;
 Copper(II) complexes of 2-halo-3-methylpyridine: synthesis, structure,
 and magnetic behaviour of Cu(2-X-3-CH(3)py)2X'2 [X, X' = chlorine or
 bromine; py = pyridine].
;
_journal_issue 16
_journal_name_full 'Dalton transactions (Cambridge, England : 2003)'
_journal_page_first 4242
_journal_page_last 4252
_journal_paper_doi 10.1039/c0dt01696a
_journal_volume 40
_journal_year 2011
_chemical_formula_sum 'C12 H12 Br4 Cu N2'
_chemical_formula_weight 567.42
_chemical_name_systematic
;
bis(2-bromo-3-methylpyridine)dibromocopper (II)
;
_space_group_IT_number 2
_symmetry_cell_setting triclinic
_symmetry_space_group_name_Hall '-P 1'
_symmetry_space_group_name_H-M 'P -1'
_atom_sites_solution_hydrogens geom
_atom_sites_solution_primary direct
_atom_sites_solution_secondary difmap
_audit_creation_method SHELXL-97
_cell_angle_alpha 104.777(2)
_cell_angle_beta 90.043(2)
_cell_angle_gamma 114.151(2)
_cell_formula_units_Z 1
_cell_length_a 6.2440(2)
_cell_length_b 7.4588(3)
_cell_length_c 9.5897(4)
_cell_measurement_reflns_used 6170
_cell_measurement_temperature 120(2)
_cell_measurement_theta_max 30.00
_cell_measurement_theta_min 2.21
_cell_volume 391.24(3)
_computing_cell_refinement 'Bruker SAINT'
_computing_data_collection 'Bruker APEX2'
_computing_data_reduction 'Bruker SAINT'
_computing_molecular_graphics 'Bruker SHELXTL'
_computing_publication_material 'Bruker SHELXTL'
_computing_structure_refinement 'SHELXL-97 (Sheldrick, 1997)'
_computing_structure_solution 'SHELXS-97 (Sheldrick, 1990)'
_diffrn_ambient_temperature 120(2)
_diffrn_measured_fraction_theta_full 0.996
_diffrn_measured_fraction_theta_max 0.996
_diffrn_measurement_device_type 'Bruker APEX-II CCD'
_diffrn_measurement_method '\f and \w scans'
_diffrn_radiation_monochromator graphite
_diffrn_radiation_source 'fine-focus sealed tube'
_diffrn_radiation_type MoK\a
_diffrn_radiation_wavelength 0.71073
_diffrn_reflns_av_R_equivalents 0.0201
_diffrn_reflns_av_sigmaI/netI 0.0163
_diffrn_reflns_limit_h_max 8
_diffrn_reflns_limit_h_min -8
_diffrn_reflns_limit_k_max 10
_diffrn_reflns_limit_k_min -10
_diffrn_reflns_limit_l_max 13
_diffrn_reflns_limit_l_min -13
_diffrn_reflns_number 9966
_diffrn_reflns_theta_full 30.00
_diffrn_reflns_theta_max 30.00
_diffrn_reflns_theta_min 2.21
_diffrn_standards_number 0
_exptl_absorpt_coefficient_mu 11.595
_exptl_absorpt_correction_T_max 0.2936
_exptl_absorpt_correction_T_min 0.1004
_exptl_absorpt_correction_type multi-scan
_exptl_absorpt_process_details 'via SADABS'
_exptl_crystal_colour green
_exptl_crystal_density_diffrn 2.408
_exptl_crystal_density_method 'not measured'
_exptl_crystal_description plate
_exptl_crystal_F_000 267
_exptl_crystal_size_max 0.37
_exptl_crystal_size_mid 0.23
_exptl_crystal_size_min 0.14
_refine_diff_density_max 0.641
_refine_diff_density_min -0.402
_refine_diff_density_rms 0.092
_refine_ls_extinction_method none
_refine_ls_goodness_of_fit_ref 1.086
_refine_ls_hydrogen_treatment noref
_refine_ls_matrix_type full
_refine_ls_number_parameters 89
_refine_ls_number_reflns 2270
_refine_ls_number_restraints 0
_refine_ls_restrained_S_all 1.086
_refine_ls_R_factor_all 0.0214
_refine_ls_R_factor_gt 0.0186
_refine_ls_shift/su_max 0.001
_refine_ls_shift/su_mean 0.000
_refine_ls_structure_factor_coef Fsqd
_refine_ls_weighting_details 'calc w=1/[\s^2^(Fo^2^)+(0.0166P)^2^+0.5302P] where P=(Fo^2^+2Fc^2^)/3'
_refine_ls_weighting_scheme calc
_refine_ls_wR_factor_gt 0.0446
_refine_ls_wR_factor_ref 0.0454
_reflns_number_gt 2105
_reflns_number_total 2270
_reflns_threshold_expression >2sigma(I)
_cod_data_source_file c0dt01696a.txt
_cod_data_source_block snhc
_cod_depositor_comments
;
The following automatic conversions were performed:
'_symmetry_cell_setting' value 'Triclinic' changed to 'triclinic'
according to '/home/saulius/struct/CIF-dictionaries/cif_core.dic'
dictionary named 'cif_core.dic' version 2.4.1 from 2010-06-29.

Automatic conversion script
Id: cif_fix_enum 1555 2011-01-17 13:19:09Z saulius 
;
_cod_original_sg_symbol_H-M P-1
_cod_database_code 7015519

loop_
_symmetry_equiv_pos_as_xyz
'x, y, z'
'-x, -y, -z'

loop_
_atom_site_label
_atom_site_type_symbol
_atom_site_fract_x
_atom_site_fract_y
_atom_site_fract_z
_atom_site_U_iso_or_equiv
_atom_site_adp_type
_atom_site_occupancy
_atom_site_symmetry_multiplicity
_atom_site_calc_flag
_atom_site_refinement_flags
_atom_site_disorder_assembly
_atom_site_disorder_group
Cu1 Cu 0.5000 0.0000 0.5000 0.01466(7) Uani 1 2 d S . .
Br1 Br 0.41397(4) 0.27905(3) 0.63431(2) 0.01982(6) Uani 1 1 d . . .
N1 N 0.3802(3) -0.1458(3) 0.64915(18) 0.0162(3) Uani 1 1 d . . .
C2 C 0.5319(4) -0.1271(3) 0.7558(2) 0.0163(4) Uani 1 1 d . . .
Br2 Br 0.84955(4) 0.05327(3) 0.75217(2) 0.02063(6) Uani 1 1 d . . .
C3 C 0.4700(4) -0.2307(3) 0.8622(2) 0.0192(4) Uani 1 1 d . . .
C4 C 0.2318(4) -0.3604(3) 0.8517(2) 0.0233(4) Uani 1 1 d . . .
H4 H 0.1788 -0.4363 0.9205 0.028 Uiso 1 1 calc R . .
C5 C 0.0704(4) -0.3813(4) 0.7431(3) 0.0243(4) Uani 1 1 d . . .
H5 H -0.0922 -0.4695 0.7380 0.029 Uiso 1 1 calc R . .
C6 C 0.1476(4) -0.2728(3) 0.6424(2) 0.0190(4) Uani 1 1 d . . .
H6 H 0.0374 -0.2869 0.5674 0.023 Uiso 1 1 calc R . .
C7 C 0.6490(5) -0.2086(4) 0.9775(2) 0.0266(5) Uani 1 1 d . . .
H7A H 0.5675 -0.2758 1.0498 0.032 Uiso 1 1 calc R . .
H7B H 0.7453 -0.0630 1.0248 0.032 Uiso 1 1 calc R . .
H7C H 0.7511 -0.2724 0.9331 0.032 Uiso 1 1 calc R . .

loop_
_atom_site_aniso_label
_atom_site_aniso_U_11
_atom_site_aniso_U_22
_atom_site_aniso_U_33
_atom_site_aniso_U_23
_atom_site_aniso_U_13
_atom_site_aniso_U_12
Cu1 0.01590(16) 0.01806(17) 0.01221(15) 0.00469(12) 0.00315(12) 0.00905(13)
Br1 0.02367(11) 0.02046(11) 0.01863(10) 0.00500(8) 0.00673(7) 0.01281(8)
N1 0.0165(8) 0.0183(8) 0.0155(7) 0.0040(6) 0.0039(6) 0.0095(7)
C2 0.0167(9) 0.0180(9) 0.0159(8) 0.0044(7) 0.0038(7) 0.0091(8)
Br2 0.01553(10) 0.02436(11) 0.02188(10) 0.00826(8) 0.00015(7) 0.00730(8)
C3 0.0276(11) 0.0195(10) 0.0151(9) 0.0057(8) 0.0061(8) 0.0139(9)
C4 0.0304(12) 0.0197(10) 0.0234(10) 0.0081(8) 0.0113(9) 0.0128(9)
C5 0.0201(10) 0.0192(10) 0.0294(11) 0.0042(9) 0.0101(9) 0.0057(8)
C6 0.0180(10) 0.0185(10) 0.0187(9) -0.0001(8) 0.0041(7) 0.0091(8)
C7 0.0382(14) 0.0333(13) 0.0185(10) 0.0103(9) 0.0054(9) 0.0233(11)

loop_
_atom_type_symbol
_atom_type_description
_atom_type_scat_dispersion_real
_atom_type_scat_dispersion_imag
_atom_type_scat_source
C C 0.0033 0.0016 'International Tables Vol C Tables 4.2.6.8 and 6.1.1.4'
H H 0.0000 0.0000 'International Tables Vol C Tables 4.2.6.8 and 6.1.1.4'
N N 0.0061 0.0033 'International Tables Vol C Tables 4.2.6.8 and 6.1.1.4'
Cu Cu 0.3201 1.2651 'International Tables Vol C Tables 4.2.6.8 and 6.1.1.4'
Br Br -0.2901 2.4595 'International Tables Vol C Tables 4.2.6.8 and 6.1.1.4'

loop_
_geom_angle_atom_site_label_1
_geom_angle_atom_site_label_2
_geom_angle_atom_site_label_3
_geom_angle
_geom_angle_site_symmetry_1
_geom_angle_site_symmetry_3
_geom_angle_publ_flag
N1 Cu1 N1 180.0 2_656 . ?
N1 Cu1 Br1 89.73(5) 2_656 . ?
N1 Cu1 Br1 90.27(5) . . ?
N1 Cu1 Br1 90.27(5) 2_656 2_656 ?
N1 Cu1 Br1 89.73(5) . 2_656 ?
Br1 Cu1 Br1 180.0 . 2_656 ?
Cu1 Br1 Br2 106.450(8) . 1_455 ?
Cu1 Br1 Cu1 103.016(7) . 1_455 ?
Br2 Br1 Cu1 34.964(4) 1_455 1_455 ?
C2 N1 C6 118.76(18) . . ?
C2 N1 Cu1 119.45(14) . . ?
C6 N1 Cu1 121.72(14) . . ?
N1 C2 C3 124.6(2) . . ?
N1 C2 Br2 114.44(15) . . ?
C3 C2 Br2 120.99(16) . . ?
C2 Br2 Br1 161.64(6) . 1_655 ?
C4 C3 C2 115.3(2) . . ?
C4 C3 C7 122.3(2) . . ?
C2 C3 C7 122.4(2) . . ?
C5 C4 C3 121.4(2) . . ?
C6 C5 C4 119.3(2) . . ?
N1 C6 C5 120.7(2) . . ?

loop_
_geom_bond_atom_site_label_1
_geom_bond_atom_site_label_2
_geom_bond_distance
_geom_bond_site_symmetry_2
_geom_bond_publ_flag
Cu1 N1 1.9793(17) 2_656 ?
Cu1 N1 1.9793(17) . ?
Cu1 Br1 2.4141(2) . ?
Cu1 Br1 2.4141(2) 2_656 ?
Br1 Br2 3.5572(3) 1_455 ?
Br1 Cu1 5.2403(3) 1_455 ?
N1 C2 1.334(3) . ?
N1 C6 1.361(3) . ?
C2 C3 1.396(3) . ?
C2 Br2 1.893(2) . ?
Br2 Br1 3.5572(3) 1_655 ?
C3 C4 1.390(3) . ?
C3 C7 1.500(3) . ?
C4 C5 1.382(3) . ?
C5 C6 1.379(3) . ?

loop_
_geom_torsion_atom_site_label_1
_geom_torsion_atom_site_label_2
_geom_torsion_atom_site_label_3
_geom_torsion_atom_site_label_4
_geom_torsion
_geom_torsion_site_symmetry_1
_geom_torsion_site_symmetry_2
_geom_torsion_site_symmetry_3
_geom_torsion_site_symmetry_4
_geom_torsion_publ_flag
N1 Cu1 Br1 Br2 137.05(5) 2_656 . . 1_455 ?
N1 Cu1 Br1 Br2 -42.95(5) . . . 1_455 ?
Br1 Cu1 Br1 Br2 -164(100) 2_656 . . 1_455 ?
N1 Cu1 Br1 Cu1 101.02(5) 2_656 . . 1_455 ?
N1 Cu1 Br1 Cu1 -78.98(5) . . . 1_455 ?
Br1 Cu1 Br1 Cu1 160(100) 2_656 . . 1_455 ?
N1 Cu1 N1 C2 -117(100) 2_656 . . . ?
Br1 Cu1 N1 C2 -95.30(15) . . . . ?
Br1 Cu1 N1 C2 84.70(15) 2_656 . . . ?
N1 Cu1 N1 C6 66(100) 2_656 . . . ?
Br1 Cu1 N1 C6 87.80(15) . . . . ?
Br1 Cu1 N1 C6 -92.20(15) 2_656 . . . ?
C6 N1 C2 C3 0.6(3) . . . . ?
Cu1 N1 C2 C3 -176.44(16) . . . . ?
C6 N1 C2 Br2 179.75(14) . . . . ?
Cu1 N1 C2 Br2 2.8(2) . . . . ?
N1 C2 Br2 Br1 -59.0(3) . . . 1_655 ?
C3 C2 Br2 Br1 120.22(19) . . . 1_655 ?
N1 C2 C3 C4 -0.1(3) . . . . ?
Br2 C2 C3 C4 -179.20(15) . . . . ?
N1 C2 C3 C7 178.2(2) . . . . ?
Br2 C2 C3 C7 -0.9(3) . . . . ?
C2 C3 C4 C5 -0.6(3) . . . . ?
C7 C3 C4 C5 -178.9(2) . . . . ?
C3 C4 C5 C6 0.7(3) . . . . ?
C2 N1 C6 C5 -0.4(3) . . . . ?
Cu1 N1 C6 C5 176.48(16) . . . . ?
C4 C5 C6 N1 -0.1(3) . . . . ?
